data_4112907
loop_
_publ_author_name
'Kenneth Hanson'
'Nathalie Calin'
'Daniel Bugaris'
'Michael Scancella'
'Slavi C. Sevov'

_publ_section_title
;
 Reversible Repositioning of Zinc Atoms within Single Crystals of a Zinc
 Polycarboxylate with an Open-Framework Structure
;
_journal_name_full 'Journal of the American Chemical Society'
_journal_page_first 10502
_journal_page_last 10503
_journal_paper_doi 10.1021/ja0474190
_journal_volume 126
_journal_year 2004
_chemical_formula_sum 'C8 H8 Co2 O13.33'
_chemical_formula_weight 435.34
_chemical_name_systematic
; 
Co2[C4H4O(COO)4](H2O)2 x 2.33(H2O)
;
_space_group_IT_number 205
_symmetry_cell_setting cubic
_symmetry_space_group_name_Hall '-P 2ac 2ab 3'
_symmetry_space_group_name_H-M 'P a -3'
_atom_sites_solution_hydrogens geom
_atom_sites_solution_primary direct
_atom_sites_solution_secondary difmap
_audit_creation_method SHELXL-97
_cell_angle_alpha 90.00
_cell_angle_beta 90.00
_cell_angle_gamma 90.00
_cell_formula_units_Z 24
_cell_length_a 20.5213(3)
_cell_length_b 20.5213(3)
_cell_length_c 20.5213(3)
_cell_measurement_temperature 293(2)
_cell_volume 8642.0(2)
_computing_cell_refinement 'Bruker SMART'
_computing_data_collection 'Bruker SMART'
_computing_data_reduction 'Bruker SHELXTL-V5.1'
_computing_molecular_graphics 'Bruker SHELXTL-V5.1'
_computing_publication_material 'Bruker SHELXTL-V5.1'
_computing_structure_refinement 'Bruker SHELXTL-V5.1'
_computing_structure_solution 'Bruker SHELXTL-V5.1'
_diffrn_ambient_temperature 293(2)
_diffrn_measured_fraction_theta_full 0.995
_diffrn_measured_fraction_theta_max 0.995
_diffrn_measurement_device_type 'CCD area detector'
_diffrn_measurement_method 'phi and omega scans'
_diffrn_radiation_monochromator graphite
_diffrn_radiation_source 'fine-focus sealed tube'
_diffrn_radiation_type MoK\a
_diffrn_radiation_wavelength 0.71073
_diffrn_reflns_av_R_equivalents 0.0335
_diffrn_reflns_av_sigmaI/netI 0.0133
_diffrn_reflns_limit_h_max 27
_diffrn_reflns_limit_h_min -27
_diffrn_reflns_limit_k_max 27
_diffrn_reflns_limit_k_min -16
_diffrn_reflns_limit_l_max 27
_diffrn_reflns_limit_l_min -27
_diffrn_reflns_number 64335
_diffrn_reflns_theta_full 28.29
_diffrn_reflns_theta_max 28.29
_diffrn_reflns_theta_min 3.97
_exptl_absorpt_coefficient_mu 2.375
_exptl_absorpt_correction_T_max 1.0000
_exptl_absorpt_correction_T_min 0.8837
_exptl_absorpt_correction_type empirical
_exptl_absorpt_process_details SADABS
_exptl_crystal_colour pink-purple
_exptl_crystal_density_diffrn 2.008
_exptl_crystal_description cuboctahedron
_exptl_crystal_F_000 5200
_exptl_crystal_size_max 0.24
_exptl_crystal_size_mid 0.19
_exptl_crystal_size_min 0.15
_refine_diff_density_max 0.910
_refine_diff_density_min -1.145
_refine_diff_density_rms 0.132
_refine_ls_extinction_method none
_refine_ls_goodness_of_fit_ref 1.047
_refine_ls_hydrogen_treatment mixed
_refine_ls_matrix_type full
_refine_ls_number_parameters 211
_refine_ls_number_reflns 3581
_refine_ls_number_restraints 0
_refine_ls_restrained_S_all 1.047
_refine_ls_R_factor_all 0.0375
_refine_ls_R_factor_gt 0.0350
_refine_ls_shift/su_max 0.001
_refine_ls_shift/su_mean 0.000
_refine_ls_structure_factor_coef Fsqd
_refine_ls_weighting_details 'calc w=1/[\s^2^(Fo^2^)+(0.0659P)^2^+18.3038P] where P=(Fo^2^+2Fc^2^)/3'
_refine_ls_weighting_scheme calc
_refine_ls_wR_factor_gt 0.1060
_refine_ls_wR_factor_ref 0.1084
_reflns_number_gt 3335
_reflns_number_total 3581
_reflns_threshold_expression >2sigma(I)
_cod_data_source_file ja0474190si20040503_090234_1.cif
_cod_data_source_block compound_1_as_prepared
_cod_database_code 4112907

loop_
_symmetry_equiv_pos_as_xyz
'x, y, z'
'-x+1/2, -y, z+1/2'
'-x, y+1/2, -z+1/2'
'x+1/2, -y+1/2, -z'
'z, x, y'
'z+1/2, -x+1/2, -y'
'-z+1/2, -x, y+1/2'
'-z, x+1/2, -y+1/2'
'y, z, x'
'-y, z+1/2, -x+1/2'
'y+1/2, -z+1/2, -x'
'-y+1/2, -z, x+1/2'
'-x, -y, -z'
'x-1/2, y, -z-1/2'
'x, -y-1/2, z-1/2'
'-x-1/2, y-1/2, z'
'-z, -x, -y'
'-z-1/2, x-1/2, y'
'z-1/2, x, -y-1/2'
'z, -x-1/2, y-1/2'
'-y, -z, -x'
'y, -z-1/2, x-1/2'
'-y-1/2, z-1/2, x'
'y-1/2, z, -x-1/2'

loop_
_atom_site_label
_atom_site_type_symbol
_atom_site_fract_x
_atom_site_fract_y
_atom_site_fract_z
_atom_site_U_iso_or_equiv
_atom_site_adp_type
_atom_site_occupancy
_atom_site_symmetry_multiplicity
_atom_site_calc_flag
_atom_site_refinement_flags
Co1 Co 0.161283(16) 0.398382(15) 0.143147(16) 0.01330(11) Uani 1 1 d .
Co2 Co 0.061089(16) 0.275851(16) 0.494033(16) 0.01520(11) Uani 1 1 d .
O1 O 0.12703(8) 0.33098(8) 0.21618(8) 0.0133(3) Uani 1 1 d .
C1 C 0.09100(12) 0.36613(11) 0.26528(11) 0.0134(4) Uani 1 1 d .
H1 H 0.1210 0.3777 0.3006 0.016 Uiso 1 1 calc R
C10 C 0.06148(12) 0.42908(12) 0.23797(12) 0.0169(5) Uani 1 1 d .
O11 O 0.08094(10) 0.44835(9) 0.18296(9) 0.0206(4) Uani 1 1 d .
O12 O 0.02264(12) 0.45859(10) 0.27384(11) 0.0314(5) Uani 1 1 d .
C2 C 0.04149(12) 0.31667(11) 0.29165(11) 0.0133(4) Uani 1 1 d .
H2 H 0.0025 0.3392 0.3076 0.016 Uiso 1 1 calc R
C20 C 0.07412(12) 0.27914(12) 0.34697(12) 0.0159(5) Uani 1 1 d .
O21 O 0.07094(14) 0.30597(11) 0.40146(10) 0.0366(6) Uani 1 1 d .
O22 O 0.10329(10) 0.22733(10) 0.33465(9) 0.0241(4) Uani 1 1 d .
C3 C 0.02494(11) 0.27608(11) 0.23090(11) 0.0131(4) Uani 1 1 d .
H3 H -0.0084 0.3002 0.2066 0.016 Uiso 1 1 calc R
C30 C -0.00365(12) 0.20866(12) 0.24633(12) 0.0159(4) Uani 1 1 d .
O31 O -0.05123(10) 0.20979(10) 0.28504(11) 0.0256(4) Uani 1 1 d .
O32 O 0.01928(10) 0.15960(9) 0.21912(10) 0.0232(4) Uani 1 1 d .
C4 C 0.08773(12) 0.27833(11) 0.19011(11) 0.0131(4) Uani 1 1 d .
H4 H 0.1113 0.2371 0.1950 0.016 Uiso 1 1 calc R
C40 C 0.07396(12) 0.29037(13) 0.11825(12) 0.0163(5) Uani 1 1 d .
O41 O 0.04253(11) 0.24655(11) 0.08958(9) 0.0272(5) Uani 1 1 d .
O42 O 0.09358(10) 0.34213(9) 0.09193(9) 0.0198(4) Uani 1 1 d .
OW1 O 0.17272(9) 0.46690(9) 0.06763(8) 0.0168(3) Uani 1 1 d .
HW1A H 0.1465 0.5052 0.0765 0.020 Uiso 1 1 calc R
HW1B H 0.1583 0.4483 0.0266 0.020 Uiso 1 1 calc R
OW2 O 0.37436(14) 0.51536(19) 0.0481(2) 0.0718(11) Uani 1 1 d .
HW2A H 0.4042 0.5051 0.0806 0.086 Uiso 1 1 calc R
HW2B H 0.3884 0.5351 0.0098 0.086 Uiso 1 1 calc R
OW3 O 0.1322(2) 0.1322(2) 0.1322(2) 0.0696(16) Uani 1 3 d S
OW4 O 0.2061(5) 0.3852(4) 0.3977(4) 0.205(5) Uani 1 1 d .
OW5 O 0.4078(6) 0.5445(5) -0.0799(4) 0.212(5) Uani 1 1 d .

loop_
_atom_site_aniso_label
_atom_site_aniso_U_11
_atom_site_aniso_U_22
_atom_site_aniso_U_33
_atom_site_aniso_U_23
_atom_site_aniso_U_13
_atom_site_aniso_U_12
Co1 0.01489(17) 0.01200(16) 0.01300(17) -0.00124(11) 0.00225(11) -0.00208(11)
Co2 0.01590(18) 0.01784(18) 0.01186(17) -0.00090(11) -0.00208(11) 0.00222(12)
O1 0.0136(7) 0.0132(7) 0.0131(7) -0.0016(6) 0.0011(6) -0.0022(6)
C1 0.0176(10) 0.0119(10) 0.0108(10) -0.0002(8) 0.0013(8) 0.0002(8)
C10 0.0191(11) 0.0130(10) 0.0185(11) 0.0015(9) 0.0009(9) -0.0003(9)
O11 0.0274(10) 0.0149(8) 0.0194(9) 0.0049(7) 0.0060(7) 0.0050(7)
O12 0.0419(12) 0.0186(9) 0.0339(11) 0.0077(8) 0.0196(10) 0.0117(9)
C2 0.0166(10) 0.0117(10) 0.0116(10) 0.0011(8) 0.0007(8) 0.0002(8)
C20 0.0189(11) 0.0151(11) 0.0138(10) 0.0032(8) 0.0008(9) -0.0017(9)
O21 0.0713(17) 0.0263(11) 0.0121(9) 0.0010(8) -0.0029(10) 0.0097(11)
O22 0.0316(11) 0.0231(9) 0.0177(9) 0.0035(7) -0.0030(8) 0.0093(8)
C3 0.0139(10) 0.0131(10) 0.0122(10) 0.0020(8) 0.0011(8) -0.0012(8)
C30 0.0165(11) 0.0157(11) 0.0157(10) 0.0029(9) -0.0017(8) -0.0044(9)
O31 0.0252(10) 0.0201(9) 0.0316(11) 0.0021(8) 0.0124(8) -0.0057(8)
O32 0.0244(10) 0.0154(9) 0.0299(10) -0.0006(7) 0.0061(8) -0.0046(7)
C4 0.0148(10) 0.0121(10) 0.0125(10) -0.0015(8) 0.0007(8) -0.0032(8)
C40 0.0150(10) 0.0210(11) 0.0129(10) -0.0032(9) 0.0025(8) -0.0027(9)
O41 0.0325(11) 0.0348(11) 0.0143(9) -0.0052(8) 0.0042(8) -0.0178(9)
O42 0.0247(9) 0.0219(9) 0.0128(8) 0.0006(7) -0.0009(7) -0.0063(7)
OW1 0.0209(8) 0.0147(8) 0.0146(8) 0.0003(6) 0.0023(7) 0.0001(7)
OW2 0.0289(14) 0.088(3) 0.098(3) 0.034(2) -0.0090(16) -0.0266(16)
OW3 0.0696(16) 0.0696(16) 0.0696(16) 0.0013(19) 0.0013(19) 0.0013(19)
OW4 0.311(12) 0.145(6) 0.159(7) 0.054(5) -0.131(7) -0.094(7)
OW5 0.327(13) 0.201(9) 0.107(5) -0.050(6) 0.043(7) -0.099(9)

loop_
_atom_type_symbol
_atom_type_description
_atom_type_scat_dispersion_real
_atom_type_scat_dispersion_imag
_atom_type_scat_source
C C 0.0033 0.0016 'International Tables Vol C Tables 4.2.6.8 and 6.1.1.4'
H H 0.0000 0.0000 'International Tables Vol C Tables 4.2.6.8 and 6.1.1.4'
O O 0.0106 0.0060 'International Tables Vol C Tables 4.2.6.8 and 6.1.1.4'
Co Co 0.3494 0.9721 'International Tables Vol C Tables 4.2.6.8 and 6.1.1.4'

loop_
_geom_angle_atom_site_label_1
_geom_angle_atom_site_label_2
_geom_angle_atom_site_label_3
_geom_angle
_geom_angle_site_symmetry_1
_geom_angle_site_symmetry_3
O31 Co1 O22 103.51(9) 18_665 9
O31 Co1 O42 167.72(8) 18_665 .
O22 Co1 O42 83.49(8) 9 .
O31 Co1 OW1 95.45(8) 18_665 .
O22 Co1 OW1 93.36(8) 9 .
O42 Co1 OW1 94.17(7) . .
O31 Co1 O11 85.17(8) 18_665 .
O22 Co1 O11 168.86(8) 9 .
O42 Co1 O11 86.77(8) . .
OW1 Co1 O11 92.73(7) . .
O31 Co1 O1 92.02(7) 18_665 .
O22 Co1 O1 94.78(7) 9 .
O42 Co1 O1 77.21(7) . .
OW1 Co1 O1 167.37(7) . .
O11 Co1 O1 77.74(7) . .
O21 Co2 O41 173.13(9) . 15_566
O21 Co2 OW2 85.01(13) . 5
O41 Co2 OW2 89.59(12) 15_566 5
O21 Co2 O32 97.01(10) . 22_566
O41 Co2 O32 87.34(9) 15_566 22_566
OW2 Co2 O32 91.36(13) 5 22_566
O21 Co2 O12 87.33(11) . 24_556
O41 Co2 O12 88.04(9) 15_566 24_556
OW2 Co2 O12 85.78(13) 5 24_556
O32 Co2 O12 174.59(9) 22_566 24_556
O21 Co2 OW1 92.91(8) . 5
O41 Co2 OW1 92.16(8) 15_566 5
OW2 Co2 OW1 175.42(13) 5 5
O32 Co2 OW1 92.94(7) 22_566 5
O12 Co2 OW1 90.05(7) 24_556 5
C1 O1 C4 110.19(17) . .
C1 O1 Co1 109.36(13) . .
C4 O1 Co1 113.74(13) . .
O1 C1 C10 111.62(19) . .
O1 C1 C2 104.76(18) . .
C10 C1 C2 115.1(2) . .
O1 C1 H1 108.4 . .
C10 C1 H1 108.4 . .
C2 C1 H1 108.4 . .
O12 C10 O11 125.5(2) . .
O12 C10 C1 116.6(2) . .
O11 C10 C1 117.8(2) . .
C10 O11 Co1 116.27(16) . .
C10 O12 Co2 126.54(18) . 18_665
C20 C2 C1 107.78(19) . .
C20 C2 C3 115.25(19) . .
C1 C2 C3 102.63(18) . .
C20 C2 H2 110.3 . .
C1 C2 H2 110.3 . .
C3 C2 H2 110.3 . .
O22 C20 O21 125.7(2) . .
O22 C20 C2 119.4(2) . .
O21 C20 C2 114.9(2) . .
C20 O21 Co2 135.81(19) . .
C20 O22 Co1 128.70(17) . 5
C30 C3 C4 117.4(2) . .
C30 C3 C2 113.91(19) . .
C4 C3 C2 103.89(18) . .
C30 C3 H3 107.0 . .
C4 C3 H3 107.0 . .
C2 C3 H3 107.0 . .
O32 C30 O31 126.3(2) . .
O32 C30 C3 119.5(2) . .
O31 C30 C3 114.2(2) . .
C30 O31 Co1 136.23(18) . 24_556
C30 O32 Co2 131.85(17) . 19_556
O1 C4 C40 109.87(18) . .
O1 C4 C3 106.71(18) . .
C40 C4 C3 112.1(2) . .
O1 C4 H4 109.4 . .
C40 C4 H4 109.4 . .
C3 C4 H4 109.4 . .
O41 C40 O42 124.7(2) . .
O41 C40 C4 115.7(2) . .
O42 C40 C4 119.6(2) . .
C40 O41 Co2 120.95(17) . 15_565
C40 O42 Co1 117.60(16) . .
Co1 OW1 Co2 108.79(8) . 9
Co1 OW1 HW1A 109.9 . .
Co2 OW1 HW1A 109.9 9 .
Co1 OW1 HW1B 109.9 . .
Co2 OW1 HW1B 109.9 9 .
HW1A OW1 HW1B 108.3 . .
Co2 OW2 HW2A 120.0 9 .
Co2 OW2 HW2B 120.0 9 .
HW2A OW2 HW2B 120.0 . .

loop_
_geom_bond_atom_site_label_1
_geom_bond_atom_site_label_2
_geom_bond_distance
_geom_bond_site_symmetry_2
Co1 O31 2.038(2) 18_665
Co1 O22 2.0535(19) 9
Co1 O42 2.0899(19) .
Co1 OW1 2.1057(18) .
Co1 O11 2.1064(19) .
Co1 O1 2.1572(17) .
Co2 O21 2.008(2) .
Co2 O41 2.0498(19) 15_566
Co2 OW2 2.085(3) 5
Co2 O32 2.0895(19) 22_566
Co2 O12 2.131(2) 24_556
Co2 OW1 2.1925(19) 5
O1 C1 1.443(3) .
O1 C4 1.450(3) .
C1 C10 1.533(3) .
C1 C2 1.535(3) .
C1 H1 0.9800 .
C10 O12 1.242(3) .
C10 O11 1.261(3) .
O12 Co2 2.132(2) 18_665
C2 C20 1.527(3) .
C2 C3 1.537(3) .
C2 H2 0.9800 .
C20 O22 1.246(3) .
C20 O21 1.248(3) .
O22 Co1 2.0535(19) 5
C3 C30 1.536(3) .
C3 C4 1.537(3) .
C3 H3 0.9800 .
C30 O32 1.244(3) .
C30 O31 1.259(3) .
O31 Co1 2.038(2) 24_556
O32 Co2 2.0894(19) 19_556
C4 C40 1.522(3) .
C4 H4 0.9800 .
C40 O41 1.253(3) .
C40 O42 1.258(3) .
O41 Co2 2.0496(19) 15_565
OW1 Co2 2.1925(19) 9
OW1 HW1A 0.9700 .
OW1 HW1B 0.9700 .
OW2 Co2 2.085(3) 9
OW2 HW2A 0.9300 .
OW2 HW2B 0.9300 .
